data_7005461
loop_
_publ_author_name
'Alvarez, Celedonio M.'
'Garc\'ia-Rodr\'iguez, Ra\'ul'
'Miguel, Daniel'

_publ_section_title
;
 Pyridine-2-carboxaldehyde as ligand: synthesis and derivatization of
 carbonyl complexes.
;
_journal_issue 32
_journal_name_full 'Dalton transactions (Cambridge, England : 2003)'
_journal_page_first 3546
_journal_page_last 3554
_journal_paper_doi 10.1039/b702418e
_journal_year 2007
_chemical_formula_sum 'C16 H19 Cl Mo N2 O4'
_chemical_formula_weight 434.72
_chemical_name_systematic
;
?
;
_space_group_IT_number 14
_symmetry_cell_setting monoclinic
_symmetry_space_group_name_Hall '-P 2ybc'
_symmetry_space_group_name_H-M 'P 1 21/c 1'
_atom_sites_solution_hydrogens geom
_atom_sites_solution_primary direct
_atom_sites_solution_secondary difmap
_audit_creation_method SHELXL-97
_cell_angle_alpha 90.00
_cell_angle_beta 98.479(9)
_cell_angle_gamma 90.00
_cell_formula_units_Z 4
_cell_length_a 10.372(5)
_cell_length_b 9.448(5)
_cell_length_c 18.500(9)
_cell_measurement_temperature 296(2)
_cell_volume 1793.1(16)
_computing_cell_refinement 'Bruker SMART'
_computing_data_collection 'Bruker SMART'
_computing_data_reduction 'Bruker SHELXTL'
_computing_molecular_graphics 'Bruker SHELXTL'
_computing_publication_material 'Bruker SHELXTL'
_computing_structure_refinement 'SHELXL-97 (Sheldrick, 1997)'
_computing_structure_solution 'SHELXS-97 (Sheldrick, 1990)'
_diffrn_ambient_temperature 296(2)
_diffrn_measured_fraction_theta_full 0.995
_diffrn_measured_fraction_theta_max 0.995
_diffrn_measurement_device_type 'CCD area detector'
_diffrn_measurement_method 'phi and omega scans'
_diffrn_radiation_monochromator graphite
_diffrn_radiation_source 'fine-focus sealed tube'
_diffrn_radiation_type MoK\a
_diffrn_radiation_wavelength 0.71073
_diffrn_reflns_av_R_equivalents 0.0514
_diffrn_reflns_av_sigmaI/netI 0.0577
_diffrn_reflns_limit_h_max 11
_diffrn_reflns_limit_h_min -8
_diffrn_reflns_limit_k_max 10
_diffrn_reflns_limit_k_min -10
_diffrn_reflns_limit_l_max 20
_diffrn_reflns_limit_l_min -20
_diffrn_reflns_number 7809
_diffrn_reflns_theta_full 23.31
_diffrn_reflns_theta_max 23.31
_diffrn_reflns_theta_min 1.99
_exptl_absorpt_coefficient_mu 0.902
_exptl_absorpt_correction_T_max 1.000000
_exptl_absorpt_correction_T_min 0.747483
_exptl_absorpt_correction_type multi-scan
_exptl_absorpt_process_details SADABS
_exptl_crystal_colour BROWN
_exptl_crystal_density_diffrn 1.610
_exptl_crystal_density_method 'not measured'
_exptl_crystal_description NEEDDLE
_exptl_crystal_F_000 880
_exptl_crystal_size_max 0.22
_exptl_crystal_size_mid 0.08
_exptl_crystal_size_min 0.04
_refine_diff_density_max 3.040
_refine_diff_density_min -0.381
_refine_diff_density_rms 0.119
_refine_ls_extinction_method none
_refine_ls_goodness_of_fit_ref 1.097
_refine_ls_hydrogen_treatment constr
_refine_ls_matrix_type full
_refine_ls_number_parameters 219
_refine_ls_number_reflns 2589
_refine_ls_number_restraints 0
_refine_ls_restrained_S_all 1.097
_refine_ls_R_factor_all 0.0836
_refine_ls_R_factor_gt 0.0613
_refine_ls_shift/su_max 0.000
_refine_ls_shift/su_mean 0.000
_refine_ls_structure_factor_coef Fsqd
_refine_ls_weighting_details 'calc w=1/[\s^2^(Fo^2^)+(0.0792P)^2^+3.4359P] where P=(Fo^2^+2Fc^2^)/3'
_refine_ls_weighting_scheme calc
_refine_ls_wR_factor_gt 0.1479
_refine_ls_wR_factor_ref 0.1570
_reflns_number_gt 1953
_reflns_number_total 2589
_reflns_threshold_expression >2sigma(I)
_cod_data_source_file b702418e.txt
_cod_data_source_block Compound_2d_rg227am
_cod_depositor_comments
;
The following automatic conversions were performed:
'_symmetry_cell_setting' value 'Monoclinic' changed to 'monoclinic'
according to '/home/saulius/struct/CIF-dictionaries/cif_core.dic'
dictionary named 'cif_core.dic' version 2.4.1 from 2010-06-29.

Automatic conversion script
Id: cif_fix_enum 1527 2010-12-29 10:47:43Z saulius 
;
_cod_original_cell_volume 1793.0(15)
_cod_original_sg_symbol_H-M P2(1)/c
_cod_database_code 7005461

loop_
_symmetry_equiv_pos_as_xyz
'x, y, z'
'-x, y+1/2, -z+1/2'
'-x, -y, -z'
'x, -y-1/2, z-1/2'

loop_
_atom_site_label
_atom_site_type_symbol
_atom_site_fract_x
_atom_site_fract_y
_atom_site_fract_z
_atom_site_U_iso_or_equiv
_atom_site_adp_type
_atom_site_occupancy
_atom_site_symmetry_multiplicity
_atom_site_calc_flag
_atom_site_refinement_flags
_atom_site_disorder_assembly
_atom_site_disorder_group
Mo1 Mo 0.19904(7) 0.18488(7) 0.41440(4) 0.0317(3) Uani 1 1 d . . .
Cl1 Cl 0.1596(2) 0.2188(2) 0.54358(11) 0.0424(6) Uani 1 1 d . . .
N1 N -0.0122(6) 0.2359(7) 0.3925(3) 0.0319(16) Uani 1 1 d . . .
N2 N 0.1807(7) 0.4212(7) 0.4177(3) 0.0379(17) Uani 1 1 d . . .
C1 C 0.1987(9) -0.0225(9) 0.4334(4) 0.043(2) Uani 1 1 d . . .
O1 O 0.2004(7) -0.1395(7) 0.4455(4) 0.069(2) Uani 1 1 d . . .
C2 C 0.3862(10) 0.1634(9) 0.4511(5) 0.044(2) Uani 1 1 d . . .
O2 O 0.4968(7) 0.1542(8) 0.4725(4) 0.076(2) Uani 1 1 d . . .
C3 C 0.1523(10) 0.0578(10) 0.3065(5) 0.055(3) Uani 1 1 d . . .
H3A H 0.2106 -0.0196 0.2995 0.066 Uiso 1 1 calc R . .
H3B H 0.0612 0.0372 0.2897 0.066 Uiso 1 1 calc R . .
C4 C 0.1958(10) 0.1955(9) 0.2931(4) 0.044(2) Uani 1 1 d . . .
C5 C 0.3235(9) 0.2271(9) 0.3235(4) 0.044(2) Uani 1 1 d . . .
H5A H 0.3522 0.3238 0.3183 0.053 Uiso 1 1 calc R . .
H5B H 0.3892 0.1569 0.3172 0.053 Uiso 1 1 calc R . .
C6 C 0.1052(11) 0.2978(11) 0.2475(5) 0.062(3) Uani 1 1 d . . .
H6A H 0.1218 0.3922 0.2657 0.093 Uiso 1 1 calc R . .
H6B H 0.0164 0.2728 0.2504 0.093 Uiso 1 1 calc R . .
H6C H 0.1200 0.2933 0.1975 0.093 Uiso 1 1 calc R . .
C7 C 0.3376(10) 0.5830(9) 0.3723(5) 0.046(2) Uani 1 1 d . . .
O3 O 0.2701(8) 0.6077(8) 0.3158(4) 0.081(2) Uani 1 1 d . . .
O4 O 0.4644(6) 0.6135(7) 0.3872(4) 0.0557(17) Uani 1 1 d . . .
C8 C 0.5220(11) 0.6850(11) 0.3317(6) 0.070(3) Uani 1 1 d . . .
H8A H 0.4843 0.6486 0.2843 0.085 Uiso 1 1 calc R . .
H8B H 0.6147 0.6651 0.3385 0.085 Uiso 1 1 calc R . .
C9 C 0.5022(11) 0.8400(10) 0.3330(6) 0.066(3) Uani 1 1 d . . .
H9A H 0.4106 0.8606 0.3233 0.099 Uiso 1 1 calc R . .
H9B H 0.5453 0.8835 0.2962 0.099 Uiso 1 1 calc R . .
H9C H 0.5378 0.8764 0.3801 0.099 Uiso 1 1 calc R . .
C11 C -0.1092(9) 0.1422(9) 0.3835(4) 0.042(2) Uani 1 1 d . . .
H11 H -0.0893 0.0463 0.3836 0.050 Uiso 1 1 calc R . .
C12 C -0.2396(9) 0.1832(11) 0.3740(5) 0.056(3) Uani 1 1 d . . .
H12 H -0.3053 0.1154 0.3682 0.067 Uiso 1 1 calc R . .
C13 C -0.2701(10) 0.3227(11) 0.3733(5) 0.058(3) Uani 1 1 d . . .
H13 H -0.3566 0.3521 0.3657 0.069 Uiso 1 1 calc R . .
C14 C -0.1714(9) 0.4186(10) 0.3839(5) 0.047(2) Uani 1 1 d . . .
H14 H -0.1899 0.5150 0.3840 0.057 Uiso 1 1 calc R . .
C15 C -0.0478(8) 0.3741(8) 0.3942(4) 0.0324(19) Uani 1 1 d . . .
C16 C 0.0634(9) 0.4701(8) 0.4084(4) 0.039(2) Uani 1 1 d . . .
H16 H 0.0495 0.5671 0.4108 0.047 Uiso 1 1 calc R . .
C17 C 0.2881(9) 0.5197(9) 0.4378(4) 0.042(2) Uani 1 1 d . . .
H17A H 0.3590 0.4705 0.4675 0.050 Uiso 1 1 calc R . .
H17B H 0.2593 0.5953 0.4671 0.050 Uiso 1 1 calc R . .

loop_
_atom_site_aniso_label
_atom_site_aniso_U_11
_atom_site_aniso_U_22
_atom_site_aniso_U_33
_atom_site_aniso_U_23
_atom_site_aniso_U_13
_atom_site_aniso_U_12
Mo1 0.0381(5) 0.0273(4) 0.0313(4) -0.0001(3) 0.0104(3) 0.0044(4)
Cl1 0.0603(15) 0.0382(12) 0.0310(11) 0.0010(9) 0.0140(10) 0.0003(10)
N1 0.028(4) 0.030(4) 0.037(4) 0.000(3) 0.003(3) 0.002(3)
N2 0.046(5) 0.037(4) 0.034(4) 0.005(3) 0.020(3) -0.001(4)
C1 0.053(6) 0.034(5) 0.044(5) 0.010(4) 0.013(5) 0.009(4)
O1 0.092(6) 0.030(4) 0.086(5) 0.007(4) 0.014(4) 0.011(4)
C2 0.049(6) 0.043(5) 0.043(5) -0.001(4) 0.013(5) 0.013(5)
O2 0.039(4) 0.099(6) 0.088(5) -0.007(4) 0.002(4) 0.020(4)
C3 0.063(7) 0.057(6) 0.045(5) -0.016(5) 0.012(5) 0.013(5)
C4 0.068(7) 0.047(5) 0.020(4) -0.006(4) 0.015(4) 0.003(5)
C5 0.052(6) 0.051(6) 0.036(5) 0.001(4) 0.028(5) 0.008(5)
C6 0.080(8) 0.076(7) 0.030(5) 0.006(5) 0.011(5) 0.024(6)
C7 0.057(7) 0.033(5) 0.048(6) -0.005(4) 0.012(5) -0.011(5)
O3 0.089(6) 0.093(6) 0.056(4) 0.030(4) -0.004(4) -0.041(5)
O4 0.050(4) 0.050(4) 0.071(4) 0.005(3) 0.021(4) -0.006(3)
C8 0.067(7) 0.062(7) 0.092(8) -0.006(6) 0.045(6) -0.016(6)
C9 0.084(8) 0.049(6) 0.070(7) 0.017(5) 0.030(6) 0.010(6)
C11 0.055(6) 0.033(5) 0.040(5) -0.002(4) 0.013(4) 0.000(4)
C12 0.045(6) 0.065(7) 0.058(6) -0.006(5) 0.008(5) -0.021(6)
C13 0.042(6) 0.074(8) 0.054(6) -0.010(6) -0.001(5) 0.018(6)
C14 0.053(6) 0.042(5) 0.048(5) -0.008(4) 0.009(5) 0.011(5)
C15 0.033(5) 0.027(4) 0.038(4) -0.002(4) 0.008(4) 0.005(4)
C16 0.058(6) 0.025(4) 0.039(5) 0.005(4) 0.017(5) 0.011(4)
C17 0.053(6) 0.035(5) 0.041(5) -0.002(4) 0.016(4) -0.006(4)

loop_
_atom_type_symbol
_atom_type_description
_atom_type_scat_dispersion_real
_atom_type_scat_dispersion_imag
_atom_type_scat_source
C C 0.0033 0.0016 'International Tables Vol C Tables 4.2.6.8 and 6.1.1.4'
H H 0.0000 0.0000 'International Tables Vol C Tables 4.2.6.8 and 6.1.1.4'
N N 0.0061 0.0033 'International Tables Vol C Tables 4.2.6.8 and 6.1.1.4'
O O 0.0106 0.0060 'International Tables Vol C Tables 4.2.6.8 and 6.1.1.4'
Cl Cl 0.1484 0.1585 'International Tables Vol C Tables 4.2.6.8 and 6.1.1.4'
Mo Mo -1.6832 0.6857 'International Tables Vol C Tables 4.2.6.8 and 6.1.1.4'

loop_
_geom_angle_atom_site_label_1
_geom_angle_atom_site_label_2
_geom_angle_atom_site_label_3
_geom_angle
_geom_angle_site_symmetry_1
_geom_angle_site_symmetry_3
_geom_angle_publ_flag
C2 Mo1 C1 82.2(4) . . ?
C2 Mo1 N1 168.6(3) . . ?
C1 Mo1 N1 102.6(3) . . ?
C2 Mo1 C4 102.6(4) . . ?
C1 Mo1 C4 102.7(3) . . ?
N1 Mo1 C4 86.5(3) . . ?
C2 Mo1 N2 100.2(3) . . ?
C1 Mo1 N2 166.6(3) . . ?
N1 Mo1 N2 72.7(2) . . ?
C4 Mo1 N2 89.6(3) . . ?
C2 Mo1 C5 68.9(3) . . ?
C1 Mo1 C5 108.4(3) . . ?
N1 Mo1 C5 118.3(3) . . ?
C4 Mo1 C5 35.7(3) . . ?
N2 Mo1 C5 84.6(3) . . ?
C2 Mo1 C3 108.3(3) . . ?
C1 Mo1 C3 68.7(3) . . ?
N1 Mo1 C3 83.1(3) . . ?
C4 Mo1 C3 36.0(3) . . ?
N2 Mo1 C3 122.1(3) . . ?
C5 Mo1 C3 61.9(3) . . ?
C2 Mo1 Cl1 88.6(2) . . ?
C1 Mo1 Cl1 87.3(2) . . ?
N1 Mo1 Cl1 81.39(17) . . ?
C4 Mo1 Cl1 165.8(2) . . ?
N2 Mo1 Cl1 79.65(16) . . ?
C5 Mo1 Cl1 149.7(2) . . ?
C3 Mo1 Cl1 147.7(3) . . ?
C11 N1 C15 116.0(7) . . ?
C11 N1 Mo1 125.8(6) . . ?
C15 N1 Mo1 118.0(5) . . ?
C16 N2 C17 118.5(7) . . ?
C16 N2 Mo1 115.8(6) . . ?
C17 N2 Mo1 125.3(6) . . ?
O1 C1 Mo1 178.5(9) . . ?
O2 C2 Mo1 178.3(8) . . ?
C4 C3 Mo1 69.0(5) . . ?
C5 C4 C3 115.9(8) . . ?
C5 C4 C6 124.3(9) . . ?
C3 C4 C6 119.9(9) . . ?
C5 C4 Mo1 74.5(5) . . ?
C3 C4 Mo1 75.0(5) . . ?
C6 C4 Mo1 120.2(6) . . ?
C4 C5 Mo1 69.8(5) . . ?
O3 C7 O4 124.9(9) . . ?
O3 C7 C17 123.8(9) . . ?
O4 C7 C17 111.2(8) . . ?
C7 O4 C8 117.2(8) . . ?
O4 C8 C9 112.5(8) . . ?
N1 C11 C12 122.2(8) . . ?
C13 C12 C11 119.5(9) . . ?
C12 C13 C14 118.5(9) . . ?
C15 C14 C13 119.8(9) . . ?
C14 C15 N1 123.9(8) . . ?
C14 C15 C16 123.1(8) . . ?
N1 C15 C16 113.0(7) . . ?
N2 C16 C15 120.4(7) . . ?
N2 C17 C7 112.8(7) . . ?

loop_
_geom_bond_atom_site_label_1
_geom_bond_atom_site_label_2
_geom_bond_distance
_geom_bond_site_symmetry_2
_geom_bond_publ_flag
Mo1 C2 1.970(10) . ?
Mo1 C1 1.991(9) . ?
Mo1 N1 2.221(7) . ?
Mo1 C4 2.242(7) . ?
Mo1 N2 2.243(7) . ?
Mo1 C5 2.301(8) . ?
Mo1 C3 2.319(8) . ?
Mo1 Cl1 2.504(2) . ?
N1 C11 1.333(10) . ?
N1 C15 1.359(10) . ?
N2 C16 1.289(10) . ?
N2 C17 1.456(10) . ?
C1 O1 1.128(10) . ?
C2 O2 1.161(10) . ?
C3 C4 1.411(12) . ?
C4 C5 1.393(13) . ?
C4 C6 1.515(12) . ?
C7 O3 1.192(10) . ?
C7 O4 1.335(11) . ?
C7 C17 1.506(12) . ?
O4 C8 1.431(11) . ?
C8 C9 1.479(13) . ?
C11 C12 1.393(13) . ?
C12 C13 1.354(13) . ?
C13 C14 1.360(13) . ?
C14 C15 1.336(11) . ?
C15 C16 1.460(11) . ?
